data_7005361
loop_
_publ_author_name
'Lee, Way-Zen'
'Tseng, Huan-Sheng'
'Kuo, Ting-Shen'

_publ_section_title
;
 Ligand-controlled nuclearity in nickel bis(benzimidazolyl) complexes.
;
_journal_issue 24
_journal_name_full 'Dalton transactions (Cambridge, England : 2003)'
_journal_page_first 2563
_journal_page_last 2570
_journal_paper_doi 10.1039/b701367a
_journal_year 2007
_chemical_absolute_configuration unk
_chemical_formula_moiety 'C68 H88 N10 Ni2 O15 S2'
_chemical_formula_sum 'C68 H88 N10 Ni2 O15 S2'
_chemical_formula_weight 1467.02
_chemical_name_systematic
;
?
;
_space_group_IT_number 2
_symmetry_cell_setting triclinic
_symmetry_space_group_name_Hall '-P 1'
_symmetry_space_group_name_H-M 'P -1'
_atom_sites_solution_hydrogens geom
_atom_sites_solution_primary direct
_atom_sites_solution_secondary difmap
_audit_creation_method SHELXL-97
_cell_angle_alpha 85.8370(10)
_cell_angle_beta 89.3790(10)
_cell_angle_gamma 69.3040(10)
_cell_formula_units_Z 1
_cell_length_a 11.31500(10)
_cell_length_b 12.7650(2)
_cell_length_c 12.9400(2)
_cell_measurement_reflns_used 24276
_cell_measurement_temperature 150(2)
_cell_measurement_theta_max 25.028
_cell_measurement_theta_min 1.958
_cell_volume 1743.56(4)
_computing_cell_refinement 'HKL Scalepack (Otwinowski & Minor 1997)'
_computing_data_collection 'Collect (Nonius BV, 1997-2000)'
_computing_data_reduction 'HKL Denzo and Scalepack (O & M 1997)'
_computing_molecular_graphics 'Ortep-3 for Windows (Farrugia, 1997)'
_computing_publication_material 'WinGX publication routines (Farrugia, 1999)'
_computing_structure_refinement 'SHELXL-97 (Sheldrick, 1997)'
_computing_structure_solution 'SHELXS-97 (Sheldrick, 1997)'
_diffrn_ambient_temperature 150(2)
_diffrn_detector_area_resol_mean 9
_diffrn_measured_fraction_theta_full 0.996
_diffrn_measured_fraction_theta_max 0.996
_diffrn_measurement_device_type KappaCCD
_diffrn_measurement_method 'CCD rotation images, thick slices'
_diffrn_radiation_monochromator graphite
_diffrn_radiation_source 'fine-focus sealed tube'
_diffrn_radiation_type MoK\a
_diffrn_radiation_wavelength 0.71073
_diffrn_reflns_av_R_equivalents 0.0453
_diffrn_reflns_av_sigmaI/netI 0.0372
_diffrn_reflns_limit_h_max 13
_diffrn_reflns_limit_h_min -13
_diffrn_reflns_limit_k_max 15
_diffrn_reflns_limit_k_min -15
_diffrn_reflns_limit_l_max 15
_diffrn_reflns_limit_l_min -15
_diffrn_reflns_number 24681
_diffrn_reflns_theta_full 25.06
_diffrn_reflns_theta_max 25.06
_diffrn_reflns_theta_min 2.07
_exptl_absorpt_coefficient_mu 0.672
_exptl_absorpt_correction_T_max 0.9197
_exptl_absorpt_correction_T_min 0.8672
_exptl_absorpt_correction_type multi-scan
_exptl_absorpt_process_details 'SADABS, R. Blessing, 1995'
_exptl_crystal_colour green
_exptl_crystal_density_diffrn 1.397
_exptl_crystal_density_method 'not measured'
_exptl_crystal_description prism
_exptl_crystal_F_000 774
_exptl_crystal_size_max 0.22
_exptl_crystal_size_mid 0.18
_exptl_crystal_size_min 0.08
_refine_diff_density_max 0.691
_refine_diff_density_min -0.537
_refine_diff_density_rms 0.127
_refine_ls_extinction_coef 0.0144(13)
_refine_ls_extinction_expression Fc^*^=kFc[1+0.001xFc^2^\l^3^/sin(2\q)]^-1/4^
_refine_ls_extinction_method SHELXL
_refine_ls_goodness_of_fit_ref 1.188
_refine_ls_hydrogen_treatment constr
_refine_ls_matrix_type full
_refine_ls_number_parameters 459
_refine_ls_number_reflns 6168
_refine_ls_number_restraints 13
_refine_ls_restrained_S_all 1.188
_refine_ls_R_factor_all 0.0749
_refine_ls_R_factor_gt 0.0672
_refine_ls_shift/su_max 0.010
_refine_ls_shift/su_mean 0.000
_refine_ls_structure_factor_coef Fsqd
_refine_ls_weighting_details 'calc w=1/[\s^2^(Fo^2^)+(0.0450P)^2^+7.0705P] where P=(Fo^2^+2Fc^2^)/3'
_refine_ls_weighting_scheme calc
_refine_ls_wR_factor_gt 0.1693
_refine_ls_wR_factor_ref 0.1756
_reflns_number_gt 5525
_reflns_number_total 6168
_reflns_threshold_expression >2sigma(I)
_cod_data_source_file b701367a.txt
_cod_data_source_block complex_6
_cod_database_code 7005361

loop_
_symmetry_equiv_pos_as_xyz
'x, y, z'
'-x, -y, -z'

loop_
_atom_site_label
_atom_site_type_symbol
_atom_site_fract_x
_atom_site_fract_y
_atom_site_fract_z
_atom_site_U_iso_or_equiv
_atom_site_adp_type
_atom_site_occupancy
_atom_site_symmetry_multiplicity
_atom_site_calc_flag
_atom_site_refinement_flags
_atom_site_disorder_assembly
_atom_site_disorder_group
Ni1 Ni 0.23967(6) 0.60269(5) 0.27222(4) 0.0259(2) Uani 1 1 d . . .
S1 S 0.12610(12) 0.30167(11) 0.12072(10) 0.0333(3) Uani 1 1 d . A .
N1 N 0.3329(3) 0.4955(3) 0.1612(3) 0.0255(8) Uani 1 1 d . . .
N2 N 0.3765(4) 0.4027(3) 0.0174(3) 0.0273(8) Uani 1 1 d . . .
N3 N 0.0870(4) 0.4368(3) 0.1284(3) 0.0290(9) Uani 1 1 d . . .
N4 N 0.0468(3) 0.3931(3) 0.3962(3) 0.0284(9) Uani 1 1 d . . .
N5 N 0.1790(3) 0.4821(3) 0.3497(3) 0.0245(8) Uani 1 1 d . . .
O1 O 0.3870(3) 0.6014(3) 0.3718(2) 0.0321(8) Uani 1 1 d . . .
O2 O 0.1908(3) 0.7062(3) 0.3973(2) 0.0326(8) Uani 1 1 d . . .
O3 O 0.2415(4) 0.7493(3) 0.1792(3) 0.0430(9) Uani 1 1 d . . .
O4 O 0.0746(3) 0.7009(3) 0.1910(3) 0.0399(9) Uani 1 1 d . . .
O5 O 0.0275(4) 0.2712(3) 0.1682(3) 0.0468(10) Uani 1 1 d . . .
O6 O 0.1548(4) 0.2810(3) 0.0137(3) 0.0444(9) Uani 1 1 d . . .
C1 C 0.2138(4) 0.4290(4) 0.4487(3) 0.0250(9) Uani 1 1 d . . .
C2 C 0.3135(4) 0.4213(4) 0.5151(4) 0.0294(10) Uani 1 1 d . . .
H2 H 0.3733 0.4556 0.4925 0.035 Uiso 1 1 d R . .
C3 C 0.3215(5) 0.3632(4) 0.6099(4) 0.0349(11) Uani 1 1 d . . .
H3 H 0.3882 0.3567 0.6580 0.042 Uiso 1 1 d R . .
C4 C 0.2328(5) 0.3130(4) 0.6405(4) 0.0370(12) Uani 1 1 d . . .
H4 H 0.2408 0.2732 0.7074 0.044 Uiso 1 1 d R . .
C5 C 0.1352(5) 0.3181(4) 0.5755(4) 0.0341(11) Uani 1 1 d . . .
H5 H 0.0762 0.2832 0.5988 0.041 Uiso 1 1 d R . .
C6 C 0.1285(4) 0.3751(4) 0.4798(4) 0.0275(10) Uani 1 1 d . . .
C7 C -0.0571(5) 0.3492(5) 0.3940(4) 0.0382(12) Uani 1 1 d . . .
H7A H -0.1009 0.3720 0.3284 0.046 Uiso 1 1 d R . .
H7B H -0.1148 0.3781 0.4487 0.046 Uiso 1 1 d R . .
H7C H -0.0234 0.2687 0.4030 0.046 Uiso 1 1 d R . .
C8 C 0.0802(4) 0.4566(4) 0.3211(4) 0.0274(10) Uani 1 1 d . . .
C9 C 0.0137(4) 0.4900(4) 0.2174(4) 0.0298(10) Uani 1 1 d . . .
H9A H -0.0096 0.5700 0.2068 0.036 Uiso 1 1 d R . .
H9B H -0.0611 0.4711 0.2238 0.036 Uiso 1 1 d R . .
C10 C 0.1471(4) 0.4989(4) 0.0570(4) 0.0293(10) Uani 1 1 d . . .
H10A H 0.1377 0.4825 -0.0130 0.035 Uiso 1 1 d R . .
H10B H 0.1076 0.5782 0.0633 0.035 Uiso 1 1 d R . .
C11 C 0.2851(4) 0.4689(4) 0.0775(3) 0.0258(10) Uani 1 1 d . . .
C12 C 0.3637(5) 0.3557(5) -0.0806(4) 0.0380(12) Uani 1 1 d . . .
H12A H 0.4456 0.3119 -0.1047 0.046 Uiso 1 1 d R . .
H12B H 0.3227 0.4161 -0.1314 0.046 Uiso 1 1 d R . .
H12C H 0.3137 0.3088 -0.0699 0.046 Uiso 1 1 d R . .
C13 C 0.4916(4) 0.3840(4) 0.0647(3) 0.0270(10) Uani 1 1 d . . .
C14 C 0.6144(5) 0.3210(4) 0.0369(4) 0.0350(11) Uani 1 1 d . . .
H14 H 0.6278 0.2830 -0.0260 0.042 Uiso 1 1 d R . .
C15 C 0.7090(5) 0.3177(5) 0.1045(4) 0.0410(13) Uani 1 1 d . . .
H15 H 0.7952 0.2764 0.0882 0.049 Uiso 1 1 d R . .
C16 C 0.6824(5) 0.3730(5) 0.1962(4) 0.0404(12) Uani 1 1 d . . .
H16 H 0.7505 0.3674 0.2425 0.049 Uiso 1 1 d R . .
C17 C 0.5615(5) 0.4360(4) 0.2229(4) 0.0328(11) Uani 1 1 d . . .
H17 H 0.5478 0.4738 0.2859 0.039 Uiso 1 1 d R . .
C18 C 0.4645(4) 0.4406(4) 0.1558(3) 0.0260(10) Uani 1 1 d . . .
C19 C 0.3062(5) 0.6740(4) 0.4222(4) 0.0314(11) Uani 1 1 d . . .
C20 C 0.3492(6) 0.7199(5) 0.5122(4) 0.0437(13) Uani 1 1 d . . .
H20A H 0.2776 0.7731 0.5432 0.052 Uiso 1 1 d R . .
H20B H 0.4063 0.7564 0.4879 0.052 Uiso 1 1 d R . .
H20C H 0.3916 0.6597 0.5628 0.052 Uiso 1 1 d R . .
C21 C 0.1279(6) 0.7689(5) 0.1583(4) 0.0442(14) Uani 1 1 d . . .
C22 C 0.0536(8) 0.8728(5) 0.0912(6) 0.075(2) Uani 1 1 d . . .
H22A H -0.0313 0.8745 0.0832 0.090 Uiso 1 1 d R . .
H22B H 0.0916 0.8708 0.0242 0.090 Uiso 1 1 d R . .
H22C H 0.0526 0.9386 0.1232 0.090 Uiso 1 1 d R . .
C23 C 0.2677(5) 0.2410(4) 0.1968(4) 0.0310(10) Uani 1 1 d . . .
H23A H 0.3351 0.2575 0.1620 0.037 Uiso 1 1 d R A .
H23B H 0.2554 0.2717 0.2634 0.037 Uiso 1 1 d R . .
C24 C 0.3188(5) 0.1145(4) 0.2202(4) 0.0332(11) Uani 0.458(5) 1 d PD A 1
C25 C 0.2217(14) 0.0545(12) 0.2563(15) 0.065(3) Uani 0.458(5) 1 d PD A 1
H25A H 0.1575 0.1008 0.3005 0.078 Uiso 0.458(5) 1 calc PR A 1
H25B H 0.1809 0.0380 0.1972 0.078 Uiso 0.458(5) 1 calc PR A 1
O7 O 0.3940(13) 0.0817(11) 0.0502(10) 0.100(3) Uani 0.458(5) 1 d P A 1
C26 C 0.3065(16) -0.0542(14) 0.3166(14) 0.068(3) Uiso 0.458(5) 1 d PD A 1
H26A H 0.3012 -0.1198 0.2863 0.081 Uiso 0.458(5) 1 calc PR A 1
H26B H 0.2822 -0.0558 0.3886 0.081 Uiso 0.458(5) 1 calc PR A 1
C27 C 0.4408(16) -0.0504(14) 0.3068(15) 0.052(4) Uani 0.458(5) 1 d PD A 1
H27A H 0.5044 -0.1023 0.3551 0.063 Uiso 0.458(5) 1 calc PR A 1
C28 C 0.4639(17) -0.0692(13) 0.1925(15) 0.067(3) Uiso 0.458(5) 1 d PD A 1
H28A H 0.4352 -0.1280 0.1721 0.080 Uiso 0.458(5) 1 calc PR A 1
H28B H 0.5528 -0.0888 0.1766 0.080 Uiso 0.458(5) 1 calc PR A 1
C29 C 0.3835(19) 0.0473(12) 0.1374(11) 0.066(3) Uani 0.458(5) 1 d PD A 1
C30 C 0.4187(12) 0.0719(11) 0.3133(12) 0.044(2) Uani 0.458(5) 1 d P A 1
C31 C 0.5357(14) 0.1023(14) 0.2894(18) 0.069(3) Uani 0.458(5) 1 d P A 1
H31A H 0.5942 0.0762 0.3469 0.103 Uiso 0.458(5) 1 calc PR A 1
H31B H 0.5113 0.1823 0.2779 0.103 Uiso 0.458(5) 1 calc PR A 1
H31C H 0.5750 0.0674 0.2285 0.103 Uiso 0.458(5) 1 calc PR A 1
C32 C 0.3665(16) 0.1155(13) 0.4179(12) 0.066(3) Uani 0.458(5) 1 d P A 1
H32A H 0.4317 0.0861 0.4702 0.100 Uiso 0.458(5) 1 calc PR A 1
H32B H 0.2969 0.0918 0.4361 0.100 Uiso 0.458(5) 1 calc PR A 1
H32C H 0.3381 0.1961 0.4128 0.100 Uiso 0.458(5) 1 calc PR A 1
C24' C 0.3188(5) 0.1145(4) 0.2202(4) 0.0332(11) Uani 0.542(5) 1 d PD A 2
C25' C 0.3123(14) 0.0376(10) 0.1299(11) 0.065(3) Uani 0.542(5) 1 d PD A 2
H25C H 0.2290 0.0325 0.1248 0.078 Uiso 0.542(5) 1 calc PR A 2
H25D H 0.3333 0.0663 0.0636 0.078 Uiso 0.542(5) 1 calc PR A 2
O7' O 0.1713(11) 0.1314(10) 0.3572(8) 0.100(3) Uani 0.542(5) 1 d P A 2
C26' C 0.4123(14) -0.0772(12) 0.1650(11) 0.068(3) Uiso 0.542(5) 1 d PD A 2
H26C H 0.3755 -0.1354 0.1704 0.081 Uiso 0.542(5) 1 calc PR A 2
H26D H 0.4816 -0.0979 0.1169 0.081 Uiso 0.542(5) 1 calc PR A 2
C27' C 0.4574(15) -0.0592(11) 0.2718(10) 0.052(4) Uani 0.542(5) 1 d PD A 2
H27B H 0.5375 -0.1165 0.2962 0.063 Uiso 0.542(5) 1 calc PR A 2
C28' C 0.3455(14) -0.0451(12) 0.3472(12) 0.067(3) Uiso 0.542(5) 1 d PD A 2
H28C H 0.3720 -0.0505 0.4191 0.080 Uiso 0.542(5) 1 calc PR A 2
H28D H 0.3048 -0.0991 0.3378 0.080 Uiso 0.542(5) 1 calc PR A 2
C29' C 0.2594(15) 0.0766(10) 0.3098(10) 0.066(3) Uani 0.542(5) 1 d PD A 2
C30' C 0.4619(10) 0.0621(9) 0.2530(10) 0.044(2) Uani 0.542(5) 1 d P A 2
C31' C 0.5550(11) 0.0743(11) 0.1721(12) 0.069(3) Uani 0.542(5) 1 d P A 2
H31D H 0.5510 0.1508 0.1650 0.103 Uiso 0.542(5) 1 calc PR A 2
H31E H 0.5340 0.0534 0.1068 0.103 Uiso 0.542(5) 1 calc PR A 2
H31F H 0.6389 0.0262 0.1931 0.103 Uiso 0.542(5) 1 calc PR A 2
C32' C 0.4911(15) 0.1120(11) 0.3522(11) 0.066(3) Uani 0.542(5) 1 d P A 2
H32D H 0.4995 0.1832 0.3334 0.100 Uiso 0.542(5) 1 calc PR A 2
H32E H 0.5685 0.0615 0.3839 0.100 Uiso 0.542(5) 1 calc PR A 2
H32F H 0.4233 0.1221 0.4001 0.100 Uiso 0.542(5) 1 calc PR A 2
O8 O -0.0296(16) 0.0417(16) 0.4162(13) 0.127(5) Uiso 0.50 1 d PD . .
C33 C 0.0000 0.0000 0.5000 0.123(5) Uani 1 2 d SD . .
C34 C 0.0855(18) 0.0330(16) 0.577(2) 0.129(8) Uani 0.50 1 d PD . .
H34A H 0.1372 -0.0349 0.5476 0.194 Uiso 0.50 1 calc PR . .
H34B H 0.1327 0.0819 0.5815 0.194 Uiso 0.50 1 calc PR . .
H34C H 0.0119 0.0697 0.5339 0.194 Uiso 0.50 1 calc PR . .
C35 C -0.063(3) -0.017(2) 0.3632(18) 0.123(5) Uani 0.50 1 d PD . .
C36 C -0.1331(16) 0.0706(15) 0.277(2) 0.129(8) Uani 0.50 1 d PD . .
H36A H -0.1705 0.0369 0.2292 0.194 Uiso 0.50 1 calc PR . .
H36B H -0.0747 0.0989 0.2413 0.194 Uiso 0.50 1 calc PR . .
H36C H -0.1981 0.1313 0.3067 0.194 Uiso 0.50 1 calc PR . .

loop_
_atom_site_aniso_label
_atom_site_aniso_U_11
_atom_site_aniso_U_22
_atom_site_aniso_U_33
_atom_site_aniso_U_23
_atom_site_aniso_U_13
_atom_site_aniso_U_12
Ni1 0.0292(4) 0.0266(3) 0.0229(3) -0.0024(2) 0.0013(2) -0.0107(3)
S1 0.0319(7) 0.0336(7) 0.0367(7) -0.0054(5) -0.0065(5) -0.0137(5)
N1 0.026(2) 0.027(2) 0.0229(19) -0.0004(15) -0.0004(15) -0.0091(16)
N2 0.032(2) 0.029(2) 0.0197(18) -0.0040(15) 0.0017(16) -0.0081(17)
N3 0.027(2) 0.031(2) 0.029(2) -0.0028(16) -0.0042(16) -0.0097(17)
N4 0.0216(19) 0.033(2) 0.031(2) -0.0019(17) 0.0017(16) -0.0101(17)
N5 0.0225(19) 0.0252(19) 0.0243(19) -0.0031(15) 0.0010(15) -0.0065(15)
O1 0.0339(18) 0.0371(19) 0.0291(17) -0.0068(15) 0.0033(14) -0.0163(15)
O2 0.037(2) 0.0347(19) 0.0275(17) -0.0048(14) 0.0038(14) -0.0145(15)
O3 0.064(3) 0.035(2) 0.0312(19) -0.0008(15) 0.0071(18) -0.0208(19)
O4 0.045(2) 0.0311(19) 0.037(2) -0.0004(16) -0.0069(16) -0.0052(16)
O5 0.038(2) 0.048(2) 0.064(3) -0.0036(19) -0.0036(18) -0.0265(18)
O6 0.053(2) 0.046(2) 0.036(2) -0.0118(17) -0.0095(17) -0.0178(19)
C1 0.026(2) 0.023(2) 0.024(2) -0.0041(18) 0.0039(18) -0.0062(18)
C2 0.030(3) 0.026(2) 0.033(3) -0.0020(19) -0.002(2) -0.011(2)
C3 0.038(3) 0.034(3) 0.029(3) 0.000(2) -0.006(2) -0.010(2)
C4 0.044(3) 0.032(3) 0.030(3) 0.002(2) 0.001(2) -0.010(2)
C5 0.038(3) 0.030(3) 0.034(3) 0.000(2) 0.006(2) -0.013(2)
C6 0.024(2) 0.025(2) 0.032(2) -0.0048(19) 0.0022(19) -0.0065(19)
C7 0.026(3) 0.048(3) 0.046(3) -0.003(2) 0.006(2) -0.019(2)
C8 0.020(2) 0.026(2) 0.034(3) -0.0043(19) 0.0023(19) -0.0055(18)
C9 0.021(2) 0.035(3) 0.032(3) -0.003(2) -0.0003(19) -0.008(2)
C10 0.033(3) 0.031(2) 0.023(2) -0.0002(19) -0.0054(19) -0.010(2)
C11 0.027(2) 0.024(2) 0.024(2) 0.0010(18) -0.0002(18) -0.0067(19)
C12 0.046(3) 0.044(3) 0.024(2) -0.011(2) 0.004(2) -0.014(2)
C13 0.028(2) 0.027(2) 0.025(2) 0.0004(18) 0.0010(19) -0.0092(19)
C14 0.035(3) 0.035(3) 0.036(3) -0.004(2) 0.013(2) -0.013(2)
C15 0.026(3) 0.046(3) 0.048(3) -0.002(3) 0.006(2) -0.010(2)
C16 0.029(3) 0.051(3) 0.040(3) 0.001(2) -0.005(2) -0.013(2)
C17 0.033(3) 0.041(3) 0.026(2) -0.002(2) 0.001(2) -0.015(2)
C18 0.028(2) 0.027(2) 0.023(2) 0.0015(18) 0.0030(18) -0.0106(19)
C19 0.043(3) 0.031(3) 0.025(2) 0.001(2) 0.001(2) -0.019(2)
C20 0.060(4) 0.044(3) 0.030(3) -0.007(2) -0.002(2) -0.022(3)
C21 0.066(4) 0.031(3) 0.029(3) -0.003(2) -0.004(3) -0.008(3)
C22 0.116(7) 0.037(4) 0.061(4) 0.014(3) -0.026(4) -0.016(4)
C23 0.031(3) 0.030(3) 0.034(3) -0.004(2) -0.003(2) -0.014(2)
C24 0.037(3) 0.024(2) 0.037(3) -0.001(2) 0.000(2) -0.010(2)
C25 0.065(7) 0.045(6) 0.088(8) -0.007(5) -0.002(6) -0.024(5)
O7 0.105(6) 0.088(6) 0.066(5) 0.007(4) 0.033(5) 0.013(5)
C27 0.061(6) 0.026(4) 0.060(12) 0.001(6) -0.005(7) -0.004(3)
C29 0.086(8) 0.043(5) 0.054(6) -0.001(4) 0.027(6) -0.006(5)
C30 0.036(5) 0.034(4) 0.061(7) 0.000(5) -0.001(4) -0.011(4)
C31 0.036(5) 0.054(6) 0.106(8) 0.025(6) 0.000(6) -0.009(4)
C32 0.075(7) 0.053(6) 0.058(6) 0.005(5) -0.030(5) -0.007(5)
C24' 0.037(3) 0.024(2) 0.037(3) -0.001(2) 0.000(2) -0.010(2)
C25' 0.065(7) 0.045(6) 0.088(8) -0.007(5) -0.002(6) -0.024(5)
O7' 0.105(6) 0.088(6) 0.066(5) 0.007(4) 0.033(5) 0.013(5)
C27' 0.061(6) 0.026(4) 0.060(12) 0.001(6) -0.005(7) -0.004(3)
C29' 0.086(8) 0.043(5) 0.054(6) -0.001(4) 0.027(6) -0.006(5)
C30' 0.036(5) 0.034(4) 0.061(7) 0.000(5) -0.001(4) -0.011(4)
C31' 0.036(5) 0.054(6) 0.106(8) 0.025(6) 0.000(6) -0.009(4)
C32' 0.075(7) 0.053(6) 0.058(6) 0.005(5) -0.030(5) -0.007(5)
C33 0.143(12) 0.123(12) 0.113(11) -0.071(10) 0.053(9) -0.048(10)
C34 0.052(7) 0.057(7) 0.27(2) -0.015(11) 0.031(11) -0.011(6)
C35 0.143(12) 0.123(12) 0.113(11) -0.071(10) 0.053(9) -0.048(10)
C36 0.052(7) 0.057(7) 0.27(2) -0.015(11) 0.031(11) -0.011(6)

loop_
_atom_type_symbol
_atom_type_description
_atom_type_scat_dispersion_real
_atom_type_scat_dispersion_imag
_atom_type_scat_source
C C 0.0033 0.0016 'International Tables Vol C Tables 4.2.6.8 and 6.1.1.4'
H H 0.0000 0.0000 'International Tables Vol C Tables 4.2.6.8 and 6.1.1.4'
Ni Ni 0.3393 1.1124 'International Tables Vol C Tables 4.2.6.8 and 6.1.1.4'
S S 0.1246 0.1234 'International Tables Vol C Tables 4.2.6.8 and 6.1.1.4'
N N 0.0061 0.0033 'International Tables Vol C Tables 4.2.6.8 and 6.1.1.4'
O O 0.0106 0.0060 'International Tables Vol C Tables 4.2.6.8 and 6.1.1.4'

loop_
_geom_angle_atom_site_label_1
_geom_angle_atom_site_label_2
_geom_angle_atom_site_label_3
_geom_angle
_geom_angle_site_symmetry_1
_geom_angle_site_symmetry_3
_geom_angle_publ_flag
N1 Ni1 O4 100.89(14) . . ?
N1 Ni1 N5 92.88(14) . . ?
O4 Ni1 N5 100.50(15) . . ?
N1 Ni1 O2 165.72(14) . . ?
O4 Ni1 O2 91.40(14) . . ?
N5 Ni1 O2 91.98(13) . . ?
N1 Ni1 O1 103.48(14) . . ?
O4 Ni1 O1 146.17(14) . . ?
N5 Ni1 O1 101.32(14) . . ?
O2 Ni1 O1 62.37(13) . . ?
N1 Ni1 O3 92.74(14) . . ?
O4 Ni1 O3 61.92(16) . . ?
N5 Ni1 O3 162.29(16) . . ?
O2 Ni1 O3 86.61(13) . . ?
O1 Ni1 O3 93.66(15) . . ?
N1 Ni1 C19 134.64(16) . . ?
O4 Ni1 C19 119.57(16) . . ?
N5 Ni1 C19 98.58(15) . . ?
O2 Ni1 C19 31.15(15) . . ?
O1 Ni1 C19 31.24(15) . . ?
O3 Ni1 C19 89.32(15) . . ?
N1 Ni1 C21 98.99(16) . . ?
O4 Ni1 C21 31.27(19) . . ?
N5 Ni1 C21 131.66(19) . . ?
O2 Ni1 C21 87.71(15) . . ?
O1 Ni1 C21 120.64(18) . . ?
O3 Ni1 C21 30.68(18) . . ?
C19 Ni1 C21 105.21(17) . . ?
O5 S1 O6 119.3(2) . . ?
O5 S1 N3 106.6(2) . . ?
O6 S1 N3 106.4(2) . . ?
O5 S1 C23 109.8(2) . . ?
O6 S1 C23 109.0(2) . . ?
N3 S1 C23 104.6(2) . . ?
C11 N1 C18 105.3(4) . . ?
C11 N1 Ni1 128.7(3) . . ?
C18 N1 Ni1 125.9(3) . . ?
C11 N2 C13 107.6(4) . . ?
C11 N2 C12 129.2(4) . . ?
C13 N2 C12 123.1(4) . . ?
C9 N3 C10 120.8(4) . . ?
C9 N3 S1 119.5(3) . . ?
C10 N3 S1 118.6(3) . . ?
C8 N4 C6 107.9(4) . . ?
C8 N4 C7 128.2(4) . . ?
C6 N4 C7 123.9(4) . . ?
C8 N5 C1 105.6(4) . . ?
C8 N5 Ni1 124.9(3) . . ?
C1 N5 Ni1 128.4(3) . . ?
C19 O1 Ni1 88.6(3) . . ?
C19 O2 Ni1 88.9(3) . . ?
C21 O3 Ni1 87.4(3) . . ?
C21 O4 Ni1 90.0(3) . . ?
N5 C1 C2 131.6(4) . . ?
N5 C1 C6 109.1(4) . . ?
C2 C1 C6 119.4(4) . . ?
C3 C2 C1 117.7(4) . . ?
C3 C2 H2 123.2 . . ?
C1 C2 H2 119.1 . . ?
C2 C3 C4 121.9(5) . . ?
C2 C3 H3 120.1 . . ?
C4 C3 H3 118.0 . . ?
C5 C4 C3 121.3(5) . . ?
C5 C4 H4 118.8 . . ?
C3 C4 H4 119.8 . . ?
C4 C5 C6 116.7(5) . . ?
C4 C5 H5 119.3 . . ?
C6 C5 H5 124.0 . . ?
C5 C6 N4 131.7(4) . . ?
C5 C6 C1 123.1(4) . . ?
N4 C6 C1 105.3(4) . . ?
N4 C7 H7A 109.2 . . ?
N4 C7 H7B 109.7 . . ?
H7A C7 H7B 109.5 . . ?
N4 C7 H7C 109.5 . . ?
H7A C7 H7C 109.5 . . ?
H7B C7 H7C 109.5 . . ?
N5 C8 N4 112.1(4) . . ?
N5 C8 C9 125.3(4) . . ?
N4 C8 C9 122.6(4) . . ?
N3 C9 C8 115.9(4) . . ?
N3 C9 H9A 109.4 . . ?
C8 C9 H9A 106.3 . . ?
N3 C9 H9B 109.6 . . ?
C8 C9 H9B 106.0 . . ?
H9A C9 H9B 109.5 . . ?
N3 C10 C11 113.5(4) . . ?
N3 C10 H10A 109.5 . . ?
C11 C10 H10A 107.1 . . ?
N3 C10 H10B 109.8 . . ?
C11 C10 H10B 107.3 . . ?
H10A C10 H10B 109.5 . . ?
N1 C11 N2 112.2(4) . . ?
N1 C11 C10 124.0(4) . . ?
N2 C11 C10 123.5(4) . . ?
N2 C12 H12A 109.9 . . ?
N2 C12 H12B 109.0 . . ?
H12A C12 H12B 109.5 . . ?
N2 C12 H12C 109.5 . . ?
H12A C12 H12C 109.5 . . ?
H12B C12 H12C 109.5 . . ?
N2 C13 C14 131.2(4) . . ?
N2 C13 C18 106.0(4) . . ?
C14 C13 C18 122.7(4) . . ?
C15 C14 C13 115.9(5) . . ?
C15 C14 H14 124.6 . . ?
C13 C14 H14 119.5 . . ?
C14 C15 C16 121.6(5) . . ?
C14 C15 H15 119.1 . . ?
C16 C15 H15 119.3 . . ?
C17 C16 C15 122.3(5) . . ?
C17 C16 H16 118.2 . . ?
C15 C16 H16 119.4 . . ?
C16 C17 C18 117.0(5) . . ?
C16 C17 H17 119.5 . . ?
C18 C17 H17 123.4 . . ?
C17 C18 C13 120.3(4) . . ?
C17 C18 N1 130.9(4) . . ?
C13 C18 N1 108.8(4) . . ?
O2 C19 O1 120.0(4) . . ?
O2 C19 C20 120.7(5) . . ?
O1 C19 C20 119.2(5) . . ?
O2 C19 Ni1 60.0(2) . . ?
O1 C19 Ni1 60.1(2) . . ?
C20 C19 Ni1 178.1(4) . . ?
C19 C20 H20A 109.7 . . ?
C19 C20 H20B 109.0 . . ?
H20A C20 H20B 109.5 . . ?
C19 C20 H20C 109.7 . . ?
H20A C20 H20C 109.4 . . ?
H20B C20 H20C 109.5 . . ?
O3 C21 O4 120.5(5) . . ?
O3 C21 C22 120.1(6) . . ?
O4 C21 C22 119.4(6) . . ?
O3 C21 Ni1 61.9(3) . . ?
O4 C21 Ni1 58.7(3) . . ?
C22 C21 Ni1 177.3(5) . . ?
C21 C22 H22A 108.8 . . ?
C21 C22 H22B 109.6 . . ?
H22A C22 H22B 109.4 . . ?
C21 C22 H22C 109.8 . . ?
H22A C22 H22C 109.6 . . ?
H22B C22 H22C 109.6 . . ?
C24 C23 S1 118.2(3) . . ?
C24 C23 H23A 104.7 . . ?
S1 C23 H23A 109.3 . . ?
C24 C23 H23B 105.2 . . ?
S1 C23 H23B 109.6 . . ?
H23A C23 H23B 109.5 . . ?
C29 C24 C23 116.9(7) . . ?
C29 C24 C30 103.0(10) . . ?
C23 C24 C30 114.4(6) . . ?
C29 C24 C25 101.7(11) . . ?
C23 C24 C25 118.1(7) . . ?
C30 C24 C25 100.2(8) . . ?
C26 C25 C24 103.1(11) . . ?
C26 C25 H25A 111.1 . . ?
C24 C25 H25A 111.1 . . ?
C26 C25 H25B 111.1 . . ?
C24 C25 H25B 111.1 . . ?
H25A C25 H25B 109.1 . . ?
C25 C26 C27 104.4(12) . . ?
C25 C26 H26A 110.9 . . ?
C27 C26 H26A 110.9 . . ?
C25 C26 H26B 110.9 . . ?
C27 C26 H26B 110.9 . . ?
H26A C26 H26B 108.9 . . ?
C30 C27 C28 104.3(13) . . ?
C30 C27 C26 102.7(12) . . ?
C28 C27 C26 100.3(17) . . ?
C30 C27 H27A 115.8 . . ?
C28 C27 H27A 115.8 . . ?
C26 C27 H27A 115.8 . . ?
C27 C28 C29 103.1(12) . . ?
C27 C28 H28A 111.1 . . ?
C29 C28 H28A 111.1 . . ?
C27 C28 H28B 111.1 . . ?
C29 C28 H28B 111.1 . . ?
H28A C28 H28B 109.1 . . ?
O7 C29 C24 126.1(13) . . ?
O7 C29 C28 127.2(14) . . ?
C24 C29 C28 105.0(11) . . ?
C27 C30 C31 113.5(13) . . ?
C27 C30 C32 113.3(13) . . ?
C31 C30 C32 108.9(14) . . ?
C27 C30 C24 95.4(11) . . ?
C31 C30 C24 111.0(12) . . ?
C32 C30 C24 114.2(10) . . ?
C30 C31 H31A 109.5 . . ?
C30 C31 H31B 109.5 . . ?
H31A C31 H31B 109.5 . . ?
C30 C31 H31C 109.5 . . ?
H31A C31 H31C 109.5 . . ?
H31B C31 H31C 109.5 . . ?
C30 C32 H32A 109.5 . . ?
C30 C32 H32B 109.5 . . ?
H32A C32 H32B 109.5 . . ?
C30 C32 H32C 109.5 . . ?
H32A C32 H32C 109.5 . . ?
H32B C32 H32C 109.5 . . ?
C26' C25' H25C 111.2 . . ?
C26' C25' H25D 111.2 . . ?
H25C C25' H25D 109.1 . . ?
C27' C26' C25' 104.1(10) . . ?
C27' C26' H26C 110.9 . . ?
C25' C26' H26C 110.9 . . ?
C27' C26' H26D 110.9 . . ?
C25' C26' H26D 110.9 . . ?
H26C C26' H26D 109.0 . . ?
C26' C27' C28' 106.9(14) . . ?
C26' C27' C30' 101.5(10) . . ?
C28' C27' C30' 104.3(10) . . ?
C26' C27' H27B 114.3 . . ?
C28' C27' H27B 114.3 . . ?
C30' C27' H27B 114.3 . . ?
C27' C28' C29' 99.1(10) . . ?
C27' C28' H28C 111.9 . . ?
C29' C28' H28C 111.9 . . ?
C27' C28' H28D 111.9 . . ?
C29' C28' H28D 111.9 . . ?
H28C C28' H28D 109.6 . . ?
O7' C29' C28' 123.3(11) . . ?
C31' C30' C32' 106.3(11) . . ?
C31' C30' C27' 115.0(10) . . ?
C32' C30' C27' 114.5(10) . . ?
C30' C31' H31D 109.5 . . ?
C30' C31' H31E 109.5 . . ?
H31D C31' H31E 109.5 . . ?
C30' C31' H31F 109.5 . . ?
H31D C31' H31F 109.5 . . ?
H31E C31' H31F 109.5 . . ?
C30' C32' H32D 109.5 . . ?
C30' C32' H32E 109.5 . . ?
H32D C32' H32E 109.5 . . ?
C30' C32' H32F 109.5 . . ?
H32D C32' H32F 109.5 . . ?
H32E C32' H32F 109.5 . . ?
C33 O8 C34 78.3(17) . 2_556 ?
C33 O8 C35 112(2) . . ?
C34 O8 C35 38.7(17) 2_556 . ?
O8 C33 O8 180.000(4) . 2_556 ?
O8 C33 C34 54.9(12) . 2_556 ?
O8 C33 C34 125.1(12) 2_556 2_556 ?
O8 C33 C34 125.1(12) . . ?
O8 C33 C34 54.9(12) 2_556 . ?
C34 C33 C34 180.0(16) 2_556 . ?
C35 C34 O8 63.9(19) 2_556 2_556 ?
C35 C34 C33 105(3) 2_556 . ?
O8 C34 C33 46.8(11) 2_556 . ?
C35 C34 H34A 109.5 2_556 . ?
O8 C34 H34A 69.5 2_556 . ?
C33 C34 H34A 72.3 . . ?
C35 C34 H34B 109.5 2_556 . ?
O8 C34 H34B 171.4 2_556 . ?
C33 C34 H34B 141.7 . . ?
H34A C34 H34B 109.5 . . ?
C35 C34 H34C 109.5 2_556 . ?
O8 C34 H34C 78.6 2_556 . ?
C33 C34 H34C 41.8 . . ?
H34A C34 H34C 109.5 . . ?
H34B C34 H34C 109.5 . . ?
C34 C35 O8 77(3) 2_556 . ?
C34 C35 C36 132(4) 2_556 . ?
O8 C35 C36 99(2) . . ?
C35 C36 H36A 109.5 . . ?
C35 C36 H36B 109.5 . . ?
H36A C36 H36B 109.5 . . ?
C35 C36 H36C 109.5 . . ?
H36A C36 H36C 109.5 . . ?
H36B C36 H36C 109.5 . . ?

loop_
_geom_bond_atom_site_label_1
_geom_bond_atom_site_label_2
_geom_bond_distance
_geom_bond_site_symmetry_2
_geom_bond_publ_flag
Ni1 N1 2.069(4) . ?
Ni1 O4 2.088(4) . ?
Ni1 N5 2.087(4) . ?
Ni1 O2 2.109(3) . ?
Ni1 O1 2.113(3) . ?
Ni1 O3 2.157(4) . ?
Ni1 C19 2.435(5) . ?
Ni1 C21 2.442(5) . ?
S1 O5 1.425(4) . ?
S1 O6 1.440(4) . ?
S1 N3 1.632(4) . ?
S1 C23 1.784(5) . ?
N1 C11 1.333(6) . ?
N1 C18 1.407(6) . ?
N2 C11 1.360(6) . ?
N2 C13 1.379(6) . ?
N2 C12 1.472(6) . ?
N3 C9 1.472(6) . ?
N3 C10 1.486(6) . ?
N4 C8 1.356(6) . ?
N4 C6 1.384(6) . ?
N4 C7 1.472(6) . ?
N5 C8 1.332(6) . ?
N5 C1 1.397(6) . ?
O1 C19 1.264(6) . ?
O2 C19 1.260(6) . ?
O3 C21 1.248(7) . ?
O4 C21 1.268(7) . ?
C1 C2 1.397(6) . ?
C1 C6 1.409(6) . ?
C2 C3 1.373(7) . ?
C2 H2 0.9601 . ?
C3 C4 1.408(7) . ?
C3 H3 0.9600 . ?
C4 C5 1.375(7) . ?
C4 H4 0.9599 . ?
C5 C6 1.379(7) . ?
C5 H5 0.9599 . ?
C7 H7A 0.9600 . ?
C7 H7B 0.9600 . ?
C7 H7C 0.9600 . ?
C8 C9 1.504(6) . ?
C9 H9A 0.9599 . ?
C9 H9B 0.9601 . ?
C10 C11 1.492(6) . ?
C10 H10A 0.9599 . ?
C10 H10B 0.9602 . ?
C12 H12A 0.9600 . ?
C12 H12B 0.9599 . ?
C12 H12C 0.9600 . ?
C13 C14 1.396(7) . ?
C13 C18 1.402(6) . ?
C14 C15 1.377(8) . ?
C14 H14 0.9601 . ?
C15 C16 1.401(8) . ?
C15 H15 0.9601 . ?
C16 C17 1.375(7) . ?
C16 H16 0.9601 . ?
C17 C18 1.390(7) . ?
C17 H17 0.9600 . ?
C19 C20 1.500(7) . ?
C20 H20A 0.9602 . ?
C20 H20B 0.9593 . ?
C20 H20C 0.9606 . ?
C21 C22 1.510(8) . ?
C22 H22A 0.9596 . ?
C22 H22B 0.9605 . ?
C22 H22C 0.9596 . ?
C23 C24 1.519(7) . ?
C23 H23A 0.9599 . ?
C23 H23B 0.9603 . ?
C24 C29 1.445(13) . ?
C24 C30 1.590(15) . ?
C24 C25 1.595(14) . ?
C25 C26 1.540(18) . ?
C25 H25A 0.9700 . ?
C25 H25B 0.9700 . ?
O7 C29 1.201(17) . ?
C26 C27 1.541(15) . ?
C26 H26A 0.9700 . ?
C26 H26B 0.9700 . ?
C27 C30 1.50(2) . ?
C27 C28 1.521(15) . ?
C27 H27A 0.9800 . ?
C28 C29 1.565(18) . ?
C28 H28A 0.9700 . ?
C28 H28B 0.9700 . ?
C30 C31 1.528(19) . ?
C30 C32 1.53(2) . ?
C31 H31A 0.9600 . ?
C31 H31B 0.9600 . ?
C31 H31C 0.9600 . ?
C32 H32A 0.9600 . ?
C32 H32B 0.9600 . ?
C32 H32C 0.9600 . ?
C25' C26' 1.541(17) . ?
C25' H25C 0.9700 . ?
C25' H25D 0.9700 . ?
O7' C29' 1.190(15) . ?
C26' C27' 1.538(14) . ?
C26' H26C 0.9700 . ?
C26' H26D 0.9700 . ?
C27' C28' 1.557(14) . ?
C27' C30' 1.569(19) . ?
C27' H27B 0.9800 . ?
C28' C29' 1.557(17) . ?
C28' H28C 0.9700 . ?
C28' H28D 0.9700 . ?
C30' C31' 1.516(17) . ?
C30' C32' 1.562(18) . ?
C31' H31D 0.9600 . ?
C31' H31E 0.9600 . ?
C31' H31F 0.9600 . ?
C32' H32D 0.9600 . ?
C32' H32E 0.9600 . ?
C32' H32F 0.9600 . ?
O8 C33 1.171(16) . ?
O8 C34 1.31(3) 2_556 ?
O8 C35 1.210(19) . ?
C33 O8 1.171(16) 2_556 ?
C33 C34 1.57(2) 2_556 ?
C33 C34 1.57(2) . ?
C34 C35 0.84(3) 2_556 ?
C34 O8 1.31(3) 2_556 ?
C34 H34A 0.9600 . ?
C34 H34B 0.9600 . ?
C34 H34C 0.9600 . ?
C35 C34 0.84(3) 2_556 ?
C35 C36 1.53(3) . ?
C36 H36A 0.9600 . ?
C36 H36B 0.9600 . ?
C36 H36C 0.9600 . ?
